data_1516421
loop_
_publ_author_name
'He, Jiating'
'Xu, Bin'
'Chen, Feipeng'
'Xia, Haijian'
'Li, Kunpeng'
'Ye, Ling'
'Tian, Wenjing'

_publ_section_title
;
 Aggregation-Induced Emission in the Crystals of 9,10-Distyrylanthracene
 Derivatives: The Essential Role of Restricted Intramolecular Torsion
;
_journal_issue 22
_journal_name_full 'The Journal of Physical Chemistry C'
_journal_page_first 9892
_journal_paper_doi 10.1021/jp900205k
_journal_volume 113
_journal_year 2009
_chemical_formula_sum 'C38 H38 O2'
_chemical_formula_weight 526.68
_chemical_name_systematic
; 
 ? 
;
_space_group_IT_number 2
_symmetry_space_group_name_Hall '-P 1'
_symmetry_space_group_name_H-M 'P -1'
_atom_sites_solution_hydrogens geom
_atom_sites_solution_primary direct
_atom_sites_solution_secondary difmap
_audit_creation_method SHELXL-97
_cell_angle_alpha 110.05(3)
_cell_angle_beta 107.52(3)
_cell_angle_gamma 99.46(3)
_cell_formula_units_Z 2
_cell_length_a 9.5989(19)
_cell_length_b 12.563(3)
_cell_length_c 14.354(3)
_cell_measurement_temperature 293(2)
_cell_volume 1479.8(8)
_computing_structure_refinement 'SHELXL-97 (Sheldrick, 1997)'
_computing_structure_solution 'SHELXS-97 (Sheldrick, 1990)'
_diffrn_ambient_temperature 293(2)
_diffrn_measured_fraction_theta_full 0.976
_diffrn_measured_fraction_theta_max 0.976
_diffrn_radiation_monochromator graphite
_diffrn_radiation_source 'fine-focus sealed tube'
_diffrn_radiation_type MoK\a
_diffrn_radiation_wavelength 0.71073
_diffrn_reflns_av_R_equivalents 0.0492
_diffrn_reflns_av_sigmaI/netI 0.0698
_diffrn_reflns_limit_h_max 12
_diffrn_reflns_limit_h_min -11
_diffrn_reflns_limit_k_max 14
_diffrn_reflns_limit_k_min -16
_diffrn_reflns_limit_l_max 18
_diffrn_reflns_limit_l_min -18
_diffrn_reflns_number 14445
_diffrn_reflns_theta_full 27.46
_diffrn_reflns_theta_max 27.46
_diffrn_reflns_theta_min 3.01
_exptl_absorpt_coefficient_mu 0.071
_exptl_absorpt_correction_T_max 0.9896
_exptl_absorpt_correction_T_min 0.9807
_exptl_crystal_density_diffrn 1.182
_exptl_crystal_density_method 'not measured'
_exptl_crystal_F_000 564
_exptl_crystal_size_max 0.28
_exptl_crystal_size_mid 0.22
_exptl_crystal_size_min 0.15
_refine_diff_density_max 0.251
_refine_diff_density_min -0.279
_refine_diff_density_rms 0.040
_refine_ls_extinction_method none
_refine_ls_goodness_of_fit_ref 1.006
_refine_ls_hydrogen_treatment mixed
_refine_ls_matrix_type full
_refine_ls_number_parameters 363
_refine_ls_number_reflns 6619
_refine_ls_number_restraints 0
_refine_ls_restrained_S_all 1.006
_refine_ls_R_factor_all 0.1582
_refine_ls_R_factor_gt 0.0670
_refine_ls_shift/su_max 0.000
_refine_ls_shift/su_mean 0.000
_refine_ls_structure_factor_coef Fsqd
_refine_ls_weighting_details 'calc w=1/[\s^2^(Fo^2^)+(0.0876P)^2^+0.0000P] where P=(Fo^2^+2Fc^2^)/3'
_refine_ls_weighting_scheme calc
_refine_ls_wR_factor_gt 0.1571
_refine_ls_wR_factor_ref 0.1941
_reflns_number_gt 2850
_reflns_number_total 6619
_reflns_threshold_expression >2sigma(I)
_cod_data_source_file jp900205k_si_004.cif
_cod_data_source_block 1
_cod_original_cell_volume 1479.8(5)
_cod_database_code 1516421

loop_
_symmetry_equiv_pos_as_xyz
'x, y, z'
'-x, -y, -z'

loop_
_atom_site_label
_atom_site_type_symbol
_atom_site_fract_x
_atom_site_fract_y
_atom_site_fract_z
_atom_site_U_iso_or_equiv
_atom_site_adp_type
_atom_site_occupancy
_atom_site_symmetry_multiplicity
_atom_site_calc_flag
_atom_site_refinement_flags
O1 O -0.1652(2) 0.53322(16) 1.42816(14) 0.0619(5) Uani 1 1 d .
C13 C 0.2558(3) 0.6958(2) 1.06925(19) 0.0490(6) Uani 1 1 d .
C14 C 0.1911(3) 0.7582(2) 1.01326(19) 0.0498(6) Uani 1 1 d .
C19 C 0.2691(3) 0.8074(2) 0.95885(19) 0.0480(6) Uani 1 1 d .
C20 C 0.4128(3) 0.7919(2) 0.96299(19) 0.0482(6) Uani 1 1 d .
C5 C -0.0829(3) 0.5792(2) 1.3804(2) 0.0485(6) Uani 1 1 d .
C8 C 0.0737(3) 0.6553(2) 1.2675(2) 0.0480(6) Uani 1 1 d .
C26 C 0.4002(3) 0.6823(2) 1.0749(2) 0.0537(7) Uani 1 1 d .
C6 C -0.0902(3) 0.5007(2) 1.2828(2) 0.0534(7) Uani 1 1 d .
H6 H -0.1476 0.4215 1.2543 0.064 Uiso 1 1 calc R
C12 C 0.1758(3) 0.6431(2) 1.1242(2) 0.0581(7) Uani 1 1 d .
H12 H 0.1360 0.5608 1.0932 0.070 Uiso 1 1 calc R
C27 C 0.4923(3) 0.8362(2) 0.9032(2) 0.0548(7) Uani 1 1 d .
H27 H 0.5841 0.8973 0.9432 0.066 Uiso 1 1 calc R
O2 O 0.6781(3) 0.92917(18) 0.52768(16) 0.0840(7) Uani 1 1 d .
C11 C 0.1562(3) 0.7002(2) 1.2108(2) 0.0548(7) Uani 1 1 d .
H11 H 0.2009 0.7820 1.2420 0.066 Uiso 1 1 calc R
C21 C 0.4798(3) 0.7317(2) 1.0218(2) 0.0522(6) Uani 1 1 d .
C7 C -0.0137(3) 0.5380(2) 1.2271(2) 0.0510(6) Uani 1 1 d .
H7 H -0.0206 0.4837 1.1614 0.061 Uiso 1 1 calc R
C28 C 0.4428(3) 0.7959(2) 0.7993(2) 0.0588(7) Uani 1 1 d .
H28 H 0.3513 0.7344 0.7626 0.071 Uiso 1 1 calc R
C34 C 0.6419(3) 0.9223(2) 0.7693(2) 0.0512(6) Uani 1 1 d .
H34 H 0.6961 0.9643 0.8430 0.061 Uiso 1 1 calc R
C9 C 0.0795(3) 0.7328(2) 1.3649(2) 0.0609(8) Uani 1 1 d .
H9 H 0.1362 0.8121 1.3933 0.073 Uiso 1 1 calc R
C29 C 0.5076(3) 0.8313(2) 0.7306(2) 0.0510(6) Uani 1 1 d .
C3 C -0.2562(3) 0.5435(2) 1.5670(2) 0.0561(7) Uani 1 1 d .
H3A H -0.2191 0.4776 1.5722 0.067 Uiso 1 1 calc R
H3B H -0.3605 0.5111 1.5141 0.067 Uiso 1 1 calc R
C10 C 0.0030(3) 0.6957(2) 1.4216(2) 0.0605(7) Uani 1 1 d .
H10 H 0.0099 0.7496 1.4875 0.073 Uiso 1 1 calc R
C33 C 0.6959(3) 0.9513(2) 0.6997(2) 0.0587(7) Uani 1 1 d .
H33 H 0.7862 1.0124 0.7271 0.070 Uiso 1 1 calc R
C4 C -0.1583(3) 0.6123(2) 1.5301(2) 0.0606(7) Uani 1 1 d .
H4A H -0.1954 0.6776 1.5232 0.073 Uiso 1 1 calc R
H4B H -0.0534 0.6447 1.5821 0.073 Uiso 1 1 calc R
C18 C 0.1991(3) 0.8721(2) 0.9042(2) 0.0567(7) Uani 1 1 d .
H18 H 0.2498 0.9055 0.8702 0.068 Uiso 1 1 calc R
C16 C -0.0176(3) 0.8353(3) 0.9503(2) 0.0675(8) Uani 1 1 d .
H16 H -0.1135 0.8438 0.9460 0.081 Uiso 1 1 calc R
C17 C 0.0616(3) 0.8865(3) 0.9001(2) 0.0666(8) Uani 1 1 d .
H17 H 0.0190 0.9299 0.8644 0.080 Uiso 1 1 calc R
C15 C 0.0435(3) 0.7749(2) 1.0038(2) 0.0591(7) Uani 1 1 d .
H15 H -0.0114 0.7425 1.0361 0.071 Uiso 1 1 calc R
C30 C 0.4321(3) 0.7711(2) 0.6200(2) 0.0632(8) Uani 1 1 d .
H30 H 0.3422 0.7095 0.5922 0.076 Uiso 1 1 calc R
C2 C -0.2550(4) 0.6202(3) 1.6747(2) 0.0699(9) Uani 1 1 d .
H2A H -0.2926 0.6857 1.6691 0.084 Uiso 1 1 calc R
H2B H -0.1504 0.6532 1.7272 0.084 Uiso 1 1 calc R
C25 C 0.4732(4) 0.6210(3) 1.1327(2) 0.0687(8) Uani 1 1 d .
H25 H 0.4236 0.5891 1.1679 0.082 Uiso 1 1 calc R
C1 C -0.3520(4) 0.5526(3) 1.7144(3) 0.0834(10) Uani 1 1 d .
H1A H -0.4574 0.5257 1.6662 0.125 Uiso 1 1 calc R
H1B H -0.3417 0.6038 1.7850 0.125 Uiso 1 1 calc R
H1C H -0.3184 0.4854 1.7171 0.125 Uiso 1 1 calc R
C31 C 0.4856(4) 0.7994(2) 0.5496(2) 0.0689(8) Uani 1 1 d .
H31 H 0.4326 0.7569 0.4758 0.083 Uiso 1 1 calc R
C32 C 0.6175(3) 0.8905(2) 0.5895(2) 0.0598(7) Uani 1 1 d .
C22 C 0.6250(3) 0.7135(3) 1.0288(2) 0.0682(8) Uani 1 1 d .
H22 H 0.6772 0.7426 0.9933 0.082 Uiso 1 1 calc R
C24 C 0.6119(4) 0.6077(3) 1.1380(3) 0.0834(10) Uani 1 1 d .
H24 H 0.6560 0.5671 1.1764 0.100 Uiso 1 1 calc R
C23 C 0.6893(4) 0.6551(3) 1.0857(3) 0.0853(10) Uani 1 1 d .
H23 H 0.7852 0.6465 1.0901 0.102 Uiso 1 1 calc R
C36 C 0.6629(6) 0.9392(4) 0.3594(3) 0.1132(14) Uani 1 1 d .
H36A H 0.5977 0.9066 0.2838 0.136 Uiso 1 1 calc R
H36B H 0.6661 1.0217 0.3916 0.136 Uiso 1 1 calc R
C35 C 0.5933(5) 0.8714(3) 0.4130(3) 0.1005(12) Uani 1 1 d .
H35A H 0.4870 0.8695 0.3966 0.121 Uiso 1 1 calc R
H35B H 0.5970 0.7902 0.3856 0.121 Uiso 1 1 calc R
C37 C 0.8074(5) 0.9338(5) 0.3692(4) 0.1315(17) Uani 1 1 d .
H37A H 0.8055 0.8512 0.3421 0.158 Uiso 1 1 calc R
H37B H 0.8743 0.9717 0.4448 0.158 Uiso 1 1 calc R
C38 C 0.8756(5) 0.9960(4) 0.3063(4) 0.1335(17) Uani 1 1 d .
H38A H 0.8196 0.9512 0.2304 0.200 Uiso 1 1 calc R
H38B H 0.9814 0.9992 0.3237 0.200 Uiso 1 1 calc R
H38C H 0.8671 1.0751 0.3269 0.200 Uiso 1 1 calc R

loop_
_atom_site_aniso_label
_atom_site_aniso_U_11
_atom_site_aniso_U_22
_atom_site_aniso_U_33
_atom_site_aniso_U_23
_atom_site_aniso_U_13
_atom_site_aniso_U_12
O1 0.0706(13) 0.0661(12) 0.0540(12) 0.0235(10) 0.0382(11) 0.0091(10)
C13 0.0536(16) 0.0499(15) 0.0383(14) 0.0152(12) 0.0200(13) 0.0053(12)
C14 0.0536(16) 0.0450(14) 0.0433(15) 0.0103(12) 0.0240(14) 0.0040(12)
C19 0.0524(15) 0.0448(14) 0.0416(14) 0.0117(12) 0.0226(13) 0.0066(12)
C20 0.0501(15) 0.0493(14) 0.0412(14) 0.0162(12) 0.0208(13) 0.0054(12)
C5 0.0459(15) 0.0610(16) 0.0497(15) 0.0292(14) 0.0247(13) 0.0184(13)
C8 0.0506(15) 0.0532(15) 0.0476(15) 0.0234(13) 0.0251(14) 0.0167(13)
C26 0.0544(17) 0.0579(16) 0.0463(16) 0.0218(14) 0.0205(14) 0.0084(13)
C6 0.0558(17) 0.0558(15) 0.0482(16) 0.0209(13) 0.0246(14) 0.0088(13)
C12 0.0621(17) 0.0551(16) 0.0517(17) 0.0192(14) 0.0269(15) 0.0018(13)
C27 0.0564(17) 0.0538(15) 0.0498(17) 0.0196(13) 0.0233(14) 0.0048(13)
O2 0.1068(18) 0.0875(15) 0.0656(15) 0.0378(13) 0.0486(14) 0.0069(13)
C11 0.0653(18) 0.0496(15) 0.0535(17) 0.0222(13) 0.0305(15) 0.0110(13)
C21 0.0465(15) 0.0616(16) 0.0459(15) 0.0229(13) 0.0188(13) 0.0066(13)
C7 0.0554(16) 0.0538(15) 0.0438(15) 0.0186(13) 0.0236(14) 0.0116(13)
C28 0.0644(18) 0.0519(15) 0.0528(17) 0.0152(14) 0.0312(15) -0.0022(13)
C34 0.0600(17) 0.0483(14) 0.0453(15) 0.0185(12) 0.0252(14) 0.0095(13)
C9 0.079(2) 0.0475(15) 0.0597(18) 0.0188(14) 0.0397(17) 0.0116(14)
C29 0.0574(16) 0.0461(14) 0.0502(16) 0.0182(13) 0.0285(14) 0.0065(12)
C3 0.0573(17) 0.0712(18) 0.0521(17) 0.0315(15) 0.0286(15) 0.0231(14)
C10 0.080(2) 0.0559(16) 0.0541(17) 0.0198(14) 0.0410(17) 0.0208(15)
C33 0.0618(18) 0.0543(16) 0.0609(19) 0.0258(15) 0.0283(16) 0.0072(14)
C4 0.0726(19) 0.0646(17) 0.0569(18) 0.0266(15) 0.0377(16) 0.0236(15)
C18 0.0636(18) 0.0563(16) 0.0564(17) 0.0267(14) 0.0286(15) 0.0159(14)
C16 0.0563(18) 0.080(2) 0.076(2) 0.0340(18) 0.0336(17) 0.0265(16)
C17 0.072(2) 0.0714(19) 0.071(2) 0.0375(17) 0.0331(18) 0.0287(16)
C15 0.0533(17) 0.0666(18) 0.0607(18) 0.0260(15) 0.0293(16) 0.0131(14)
C30 0.0670(18) 0.0583(17) 0.0531(18) 0.0156(15) 0.0269(16) 0.0009(14)
C2 0.097(2) 0.0736(19) 0.067(2) 0.0363(17) 0.053(2) 0.0373(18)
C25 0.071(2) 0.085(2) 0.0598(19) 0.0419(17) 0.0268(17) 0.0183(17)
C1 0.105(3) 0.108(3) 0.074(2) 0.053(2) 0.057(2) 0.045(2)
C31 0.083(2) 0.0692(19) 0.0485(17) 0.0196(15) 0.0314(17) 0.0065(17)
C32 0.073(2) 0.0621(17) 0.0519(18) 0.0261(15) 0.0351(17) 0.0133(15)
C22 0.0519(18) 0.094(2) 0.069(2) 0.0417(19) 0.0288(17) 0.0184(16)
C24 0.071(2) 0.115(3) 0.088(2) 0.064(2) 0.031(2) 0.038(2)
C23 0.061(2) 0.125(3) 0.097(3) 0.069(2) 0.035(2) 0.038(2)
C36 0.157(4) 0.119(3) 0.088(3) 0.050(3) 0.066(3) 0.050(3)
C35 0.131(3) 0.114(3) 0.060(2) 0.042(2) 0.049(2) 0.013(2)
C37 0.105(3) 0.173(5) 0.147(4) 0.077(4) 0.072(3) 0.051(3)
C38 0.134(4) 0.166(4) 0.124(4) 0.076(3) 0.079(3) 0.014(3)

loop_
_atom_type_symbol
_atom_type_description
_atom_type_scat_dispersion_real
_atom_type_scat_dispersion_imag
_atom_type_scat_source
C C 0.0033 0.0016 'International Tables Vol C Tables 4.2.6.8 and 6.1.1.4'
H H 0.0000 0.0000 'International Tables Vol C Tables 4.2.6.8 and 6.1.1.4'
O O 0.0106 0.0060 'International Tables Vol C Tables 4.2.6.8 and 6.1.1.4'

loop_
_geom_angle_atom_site_label_1
_geom_angle_atom_site_label_2
_geom_angle_atom_site_label_3
_geom_angle
C5 O1 C4 117.4(2)
C14 C13 C26 119.9(2)
C14 C13 C12 121.4(2)
C26 C13 C12 118.7(2)
C13 C14 C15 122.8(2)
C13 C14 C19 120.8(2)
C15 C14 C19 116.4(2)
C20 C19 C18 122.1(2)
C20 C19 C14 119.2(2)
C18 C19 C14 118.6(2)
C21 C20 C19 119.9(2)
C21 C20 C27 119.5(2)
C19 C20 C27 120.5(2)
O1 C5 C10 125.0(2)
O1 C5 C6 116.1(2)
C10 C5 C6 118.8(2)
C9 C8 C7 117.4(2)
C9 C8 C11 119.3(2)
C7 C8 C11 123.3(2)
C13 C26 C25 122.3(2)
C13 C26 C21 119.9(2)
C25 C26 C21 117.8(2)
C7 C6 C5 120.9(2)
C7 C6 H6 119.5
C5 C6 H6 119.5
C11 C12 C13 126.4(2)
C11 C12 H12 116.8
C13 C12 H12 116.8
C28 C27 C20 124.6(3)
C28 C27 H27 117.7
C20 C27 H27 117.7
C32 O2 C35 116.9(2)
C12 C11 C8 129.7(3)
C12 C11 H11 115.1
C8 C11 H11 115.1
C20 C21 C22 122.3(2)
C20 C21 C26 120.2(2)
C22 C21 C26 117.5(2)
C6 C7 C8 121.0(2)
C6 C7 H7 119.5
C8 C7 H7 119.5
C27 C28 C29 130.4(3)
C27 C28 H28 114.8
C29 C28 H28 114.8
C33 C34 C29 120.8(3)
C33 C34 H34 119.6
C29 C34 H34 119.6
C8 C9 C10 121.8(2)
C8 C9 H9 119.1
C10 C9 H9 119.1
C30 C29 C34 117.2(2)
C30 C29 C28 118.8(2)
C34 C29 C28 124.0(3)
C4 C3 C2 111.8(2)
C4 C3 H3A 109.2
C2 C3 H3A 109.2
C4 C3 H3B 109.2
C2 C3 H3B 109.2
H3A C3 H3B 107.9
C5 C10 C9 119.9(2)
C5 C10 H10 120.0
C9 C10 H10 120.0
C34 C33 C32 120.9(3)
C34 C33 H33 119.6
C32 C33 H33 119.6
O1 C4 C3 108.2(2)
O1 C4 H4A 110.1
C3 C4 H4A 110.1
O1 C4 H4B 110.1
C3 C4 H4B 110.1
H4A C4 H4B 108.4
C17 C18 C19 122.0(2)
C17 C18 H18 119.0
C19 C18 H18 119.0
C15 C16 C17 120.8(3)
C15 C16 H16 119.6
C17 C16 H16 119.6
C18 C17 C16 119.7(3)
C18 C17 H17 120.1
C16 C17 H17 120.1
C16 C15 C14 122.5(2)
C16 C15 H15 118.8
C14 C15 H15 118.8
C31 C30 C29 122.4(3)
C31 C30 H30 118.8
C29 C30 H30 118.8
C3 C2 C1 113.0(3)
C3 C2 H2A 109.0
C1 C2 H2A 109.0
C3 C2 H2B 109.0
C1 C2 H2B 109.0
H2A C2 H2B 107.8
C24 C25 C26 122.4(3)
C24 C25 H25 118.8
C26 C25 H25 118.8
C2 C1 H1A 109.5
C2 C1 H1B 109.5
H1A C1 H1B 109.5
C2 C1 H1C 109.5
H1A C1 H1C 109.5
H1B C1 H1C 109.5
C32 C31 C30 119.4(3)
C32 C31 H31 120.3
C30 C31 H31 120.3
O2 C32 C31 124.6(3)
O2 C32 C33 116.1(3)
C31 C32 C33 119.3(2)
C23 C22 C21 122.0(2)
C23 C22 H22 119.0
C21 C22 H22 119.0
C25 C24 C23 119.9(3)
C25 C24 H24 120.0
C23 C24 H24 120.0
C22 C23 C24 120.4(3)
C22 C23 H23 119.8
C24 C23 H23 119.8
C37 C36 C35 112.7(4)
C37 C36 H36A 109.0
C35 C36 H36A 109.0
C37 C36 H36B 109.0
C35 C36 H36B 109.0
H36A C36 H36B 107.8
O2 C35 C36 109.3(3)
O2 C35 H35A 109.8
C36 C35 H35A 109.8
O2 C35 H35B 109.8
C36 C35 H35B 109.8
H35A C35 H35B 108.3
C36 C37 C38 113.0(4)
C36 C37 H37A 109.0
C38 C37 H37A 109.0
C36 C37 H37B 109.0
C38 C37 H37B 109.0
H37A C37 H37B 107.8
C37 C38 H38A 109.5
C37 C38 H38B 109.5
H38A C38 H38B 109.5
C37 C38 H38C 109.5
H38A C38 H38C 109.5
H38B C38 H38C 109.5

loop_
_geom_bond_atom_site_label_1
_geom_bond_atom_site_label_2
_geom_bond_distance
O1 C5 1.369(3)
O1 C4 1.434(3)
C13 C14 1.391(3)
C13 C26 1.406(3)
C13 C12 1.486(3)
C14 C15 1.439(3)
C14 C19 1.444(3)
C19 C20 1.411(3)
C19 C18 1.424(4)
C20 C21 1.403(3)
C20 C27 1.487(3)
C5 C10 1.374(4)
C5 C6 1.383(3)
C8 C9 1.381(3)
C8 C7 1.388(3)
C8 C11 1.471(3)
C26 C25 1.426(4)
C26 C21 1.439(3)
C6 C7 1.376(3)
C6 H6 0.9300
C12 C11 1.293(3)
C12 H12 0.9300
C27 C28 1.297(3)
C27 H27 0.9300
O2 C32 1.369(3)
O2 C35 1.442(4)
C11 H11 0.9300
C21 C22 1.429(4)
C7 H7 0.9300
C28 C29 1.462(3)
C28 H28 0.9300
C34 C33 1.377(3)
C34 C29 1.388(3)
C34 H34 0.9300
C9 C10 1.388(3)
C9 H9 0.9300
C29 C30 1.386(4)
C3 C4 1.502(3)
C3 C2 1.511(3)
C3 H3A 0.9700
C3 H3B 0.9700
C10 H10 0.9300
C33 C32 1.385(4)
C33 H33 0.9300
C4 H4A 0.9700
C4 H4B 0.9700
C18 C17 1.348(4)
C18 H18 0.9300
C16 C15 1.335(4)
C16 C17 1.413(3)
C16 H16 0.9300
C17 H17 0.9300
C15 H15 0.9300
C30 C31 1.383(3)
C30 H30 0.9300
C2 C1 1.518(3)
C2 H2A 0.9700
C2 H2B 0.9700
C25 C24 1.352(4)
C25 H25 0.9300
C1 H1A 0.9600
C1 H1B 0.9600
C1 H1C 0.9600
C31 C32 1.371(4)
C31 H31 0.9300
C22 C23 1.358(4)
C22 H22 0.9300
C24 C23 1.403(4)
C24 H24 0.9300
C23 H23 0.9300
C36 C37 1.367(5)
C36 C35 1.527(4)
C36 H36A 0.9700
C36 H36B 0.9700
C35 H35A 0.9700
C35 H35B 0.9700
C37 C38 1.590(5)
C37 H37A 0.9700
C37 H37B 0.9700
C38 H38A 0.9600
C38 H38B 0.9600
C38 H38C 0.9600
